data_1529259
loop_
_publ_author_name
'He, Liang'
'Li, Yi'
'Tan, Cai-Ping'
'Ye, Rui-Rong'
'Chen, Mu-He'
'Cao, Jian-Jun'
'Ji, Liang-Nian'
'Mao, Zong-Wan'

_publ_section_title
;
 Cyclometalated iridium(iii) complexes as lysosome-targeted photodynamic
 anticancer and real-time tracking agents
;
_journal_issue 10
_journal_name_full 'Chem. Sci.'
_journal_page_first 5409
_journal_paper_doi 10.1039/C5SC01955A
_journal_volume 6
_journal_year 2015
_chemical_formula_moiety 'C44 H36 F10 Ir N6 O2 P'
_chemical_formula_sum 'C44 H36 F10 Ir N6 O2 P'
_chemical_formula_weight 1093.96
_chemical_name_systematic
;
 ?
;
_space_group_crystal_system triclinic
_space_group_IT_number 2
_space_group_name_Hall '-P 1'
_space_group_name_H-M_alt 'P -1'
_symmetry_space_group_name_Hall '-P 1'
_symmetry_space_group_name_H-M 'P -1'
_atom_sites_solution_hydrogens mixed
_audit_creation_method SHELXL-2013
_audit_update_record
;
2015-04-25 deposited with the CCDC.
2015-07-22 downloaded from the CCDC.
;
_cell_angle_alpha 79.430(4)
_cell_angle_beta 89.672(4)
_cell_angle_gamma 84.686(5)
_cell_formula_units_Z 2
_cell_length_a 8.5758(12)
_cell_length_b 14.436(2)
_cell_length_c 17.199(3)
_cell_measurement_reflns_used 10175
_cell_measurement_temperature 150(2)
_cell_measurement_theta_max 27.52
_cell_measurement_theta_min 3.03
_cell_volume 2084.0(5)
_computing_cell_refinement 'PROCESS-AUTO (Rigaku, 1998)'
_computing_data_collection 'PROCESS-AUTO (Rigaku, 1998)'
_computing_data_reduction 'PROCESS-AUTO (Rigaku, 1998)'
_computing_molecular_graphics 'SHELXL-2013 (Sheldrick, 2013)'
_computing_publication_material 'SHELXL-2013 (Sheldrick, 2013)'
_computing_structure_refinement 'SHELXL-2013 (Sheldrick, 2013)'
_computing_structure_solution 'SHELXL-2013 (Sheldrick, 2013)'
_diffrn_ambient_temperature 150(2)
_diffrn_measured_fraction_theta_full 0.993
_diffrn_measured_fraction_theta_max 0.984
_diffrn_radiation_type MoK\a
_diffrn_radiation_wavelength 0.71073
_diffrn_reflns_av_R_equivalents 0.0982
_diffrn_reflns_av_unetI/netI 0.1628
_diffrn_reflns_laue_measured_fraction_full 0.993
_diffrn_reflns_laue_measured_fraction_max 0.984
_diffrn_reflns_limit_h_max 11
_diffrn_reflns_limit_h_min -11
_diffrn_reflns_limit_k_max 16
_diffrn_reflns_limit_k_min -18
_diffrn_reflns_limit_l_max 22
_diffrn_reflns_limit_l_min -22
_diffrn_reflns_number 19436
_diffrn_reflns_point_group_measured_fraction_full 0.993
_diffrn_reflns_point_group_measured_fraction_max 0.984
_diffrn_reflns_theta_full 25.242
_diffrn_reflns_theta_max 27.472
_diffrn_reflns_theta_min 3.025
_exptl_absorpt_coefficient_mu 3.334
_exptl_absorpt_correction_T_max 0.776
_exptl_absorpt_correction_T_min 0.585
_exptl_absorpt_correction_type multi-scan
_exptl_absorpt_process_details 'Sadabs (Sheldrick,1996)'
_exptl_crystal_colour yellow
_exptl_crystal_density_diffrn 1.743
_exptl_crystal_description block
_exptl_crystal_F_000 1080
_exptl_crystal_size_max 0.180
_exptl_crystal_size_mid 0.080
_exptl_crystal_size_min 0.080
_refine_diff_density_max 2.883
_refine_diff_density_min -1.140
_refine_diff_density_rms 0.200
_refine_ls_extinction_method none
_refine_ls_goodness_of_fit_ref 0.992
_refine_ls_hydrogen_treatment constr
_refine_ls_matrix_type full
_refine_ls_number_parameters 579
_refine_ls_number_reflns 9390
_refine_ls_number_restraints 12
_refine_ls_restrained_S_all 1.002
_refine_ls_R_factor_all 0.0784
_refine_ls_R_factor_gt 0.0585
_refine_ls_shift/su_max 0.001
_refine_ls_shift/su_mean 0.000
_refine_ls_structure_factor_coef Fsqd
_refine_ls_weighting_details
;
 w=1/[\s^2^(Fo^2^)]
 where P=(Fo^2^+2Fc^2^)/3
;
_refine_ls_weighting_scheme calc
_refine_ls_wR_factor_gt 0.1063
_refine_ls_wR_factor_ref 0.1128
_reflns_Friedel_coverage 0.000
_reflns_number_gt 7800
_reflns_number_total 9390
_reflns_threshold_expression 'I > 2\s(I)'
_cod_data_source_file c5sc01955a4.cif
_cod_data_source_block A
_cod_depositor_comments 'Adding full bibliography for 1529258--1529259.cif.'
_cod_database_code 1529259
_shelx_space_group_comment
;
The symmetry employed for this shelxl refinement is uniquely defined
by the following loop, which should always be used as a source of
symmetry information in preference to the above space-group names.
They are only intended as comments.
;
_shelx_estimated_absorpt_t_min 0.585
_shelx_estimated_absorpt_t_max 0.776
_shelxl_version_number 2013-2

loop_
_space_group_symop_operation_xyz
'x, y, z'
'-x, -y, -z'

loop_
_atom_site_label
_atom_site_type_symbol
_atom_site_fract_x
_atom_site_fract_y
_atom_site_fract_z
_atom_site_U_iso_or_equiv
_atom_site_adp_type
_atom_site_occupancy
_atom_site_site_symmetry_order
_atom_site_calc_flag
_atom_site_refinement_flags_posn
_atom_site_refinement_flags_adp
Ir1 Ir 0.03763(2) 0.70793(2) 0.24114(2) 0.01638(8) Uani 1 1 d . .
P1 P 0.50348(16) 0.02658(14) 0.23470(11) 0.0304(4) Uani 1 1 d . .
F1 F 0.4937(3) 0.5159(3) 0.1003(3) 0.0430(12) Uani 1 1 d . .
F2 F 0.0131(4) 0.5949(3) -0.0319(2) 0.0394(11) Uani 1 1 d . .
F3 F -0.3051(4) 0.4192(3) 0.3624(3) 0.0426(11) Uani 1 1 d . .
F4 F 0.1945(4) 0.4195(3) 0.4699(3) 0.0403(10) Uani 1 1 d . .
F5 F 0.4557(5) 0.1129(4) 0.1642(3) 0.0677(15) Uani 1 1 d . .
F6 F 0.5515(5) -0.0614(5) 0.3048(4) 0.086(2) Uani 1 1 d . .
F7 F 0.6779(4) 0.0156(3) 0.2021(3) 0.0459(11) Uani 1 1 d . .
F8 F 0.5545(5) 0.0945(5) 0.2884(4) 0.084(2) Uani 1 1 d . .
F9 F 0.3294(4) 0.0386(4) 0.2669(3) 0.0672(17) Uani 1 1 d . .
F10 F 0.4499(5) -0.0432(4) 0.1824(5) 0.093(3) Uani 1 1 d . .
N1 N -0.1471(5) 0.7197(4) 0.1638(3) 0.0216(11) Uani 1 1 d . .
N2 N 0.2308(5) 0.6818(4) 0.3136(3) 0.0214(11) Uani 1 1 d . .
N3 N 0.0801(4) 0.8455(4) 0.1834(3) 0.0204(11) Uani 1 1 d . .
N4 N 0.0430(5) 1.0014(4) 0.1768(3) 0.0220(11) Uani 1 1 d . .
H4A H 0.0133 1.0565 0.1898 0.026 Uiso 1 1 calc R U
N5 N -0.0606(5) 0.7984(4) 0.3197(3) 0.0208(11) Uani 1 1 d . .
N6 N -0.0899(5) 1.0496(4) 0.3415(3) 0.0270(12) Uani 1 1 d . .
H6A H -0.0536 1.0873 0.3007 0.032 Uiso 1 1 calc R U
O1 O 0.9694(5) 0.1844(4) 0.2056(3) 0.0436(13) Uani 1 1 d . .
H1A H 1.0516 0.2132 0.1970 0.052 Uiso 1 1 d R U
O2 O 1.2382(9) 0.2724(7) 0.1817(6) 0.111(3) Uani 1 1 d . .
H2B H 1.3066 0.2266 0.1788 0.133 Uiso 1 1 d R U
C1 C 0.1353(6) 0.6365(4) 0.1615(4) 0.0213(12) Uani 1 1 d . .
C2 C 0.2906(6) 0.5950(4) 0.1628(4) 0.0247(13) Uani 1 1 d . .
H2A H 0.3580 0.5938 0.2066 0.030 Uiso 1 1 calc R U
C3 C 0.3429(6) 0.5558(5) 0.0983(4) 0.0304(15) Uani 1 1 d . .
C4 C 0.2532(7) 0.5559(5) 0.0315(4) 0.0326(16) Uani 1 1 d . .
H4B H 0.2946 0.5313 -0.0126 0.039 Uiso 1 1 calc R U
C5 C 0.1010(6) 0.5938(5) 0.0333(4) 0.0305(16) Uani 1 1 d . .
C6 C 0.0377(6) 0.6351(4) 0.0950(4) 0.0229(13) Uani 1 1 d . .
C7 C -0.1201(6) 0.6811(4) 0.0975(4) 0.0238(13) Uani 1 1 d . .
C8 C -0.2397(6) 0.6892(5) 0.0409(4) 0.0274(14) Uani 1 1 d . .
H8A H -0.2219 0.6631 -0.0056 0.033 Uiso 1 1 calc R U
C9 C -0.3862(6) 0.7362(5) 0.0530(4) 0.0340(16) Uani 1 1 d . .
H9A H -0.4689 0.7404 0.0156 0.041 Uiso 1 1 calc R U
C10 C -0.4088(6) 0.7756(5) 0.1188(4) 0.0307(15) Uani 1 1 d . .
H10A H -0.5068 0.8086 0.1268 0.037 Uiso 1 1 calc R U
C11 C -0.2882(5) 0.7675(5) 0.1742(4) 0.0258(13) Uani 1 1 d . .
H11A H -0.3044 0.7956 0.2197 0.031 Uiso 1 1 calc R U
C12 C -0.0111(5) 0.5867(4) 0.3083(4) 0.0199(12) Uani 1 1 d . .
C13 C -0.1491(6) 0.5402(5) 0.3082(4) 0.0276(14) Uani 1 1 d . .
H13A H -0.2299 0.5649 0.2705 0.033 Uiso 1 1 calc R U
C14 C -0.1667(6) 0.4596(5) 0.3625(4) 0.0279(14) Uani 1 1 d . .
C15 C -0.0542(6) 0.4179(5) 0.4171(4) 0.0299(15) Uani 1 1 d . .
H15A H -0.0695 0.3618 0.4538 0.036 Uiso 1 1 calc R U
C16 C 0.0816(6) 0.4611(5) 0.4164(4) 0.0260(13) Uani 1 1 d . .
C17 C 0.1074(5) 0.5440(4) 0.3644(4) 0.0213(12) Uani 1 1 d . .
C18 C 0.2446(6) 0.5980(4) 0.3647(4) 0.0235(13) Uani 1 1 d . .
C19 C 0.3807(6) 0.5713(5) 0.4115(4) 0.0326(14) Uani 1 1 d . .
H19A H 0.3920 0.5124 0.4471 0.039 Uiso 1 1 calc R U
C20 C 0.4996(6) 0.6326(5) 0.4050(5) 0.0366(17) Uani 1 1 d . .
H20A H 0.5937 0.6149 0.4352 0.044 Uiso 1 1 calc R U
C21 C 0.4791(6) 0.7178(5) 0.3551(4) 0.0278(14) Uani 1 1 d . .
H21A H 0.5567 0.7612 0.3517 0.033 Uiso 1 1 calc R U
C22 C 0.3455(6) 0.7402(4) 0.3099(4) 0.0238(13) Uani 1 1 d . .
H22A H 0.3331 0.7993 0.2746 0.029 Uiso 1 1 calc R U
C23 C 0.1398(5) 0.8892(4) 0.1124(4) 0.0201(12) Uani 1 1 d . .
C24 C 0.2120(5) 0.8507(5) 0.0506(4) 0.0247(13) Uani 1 1 d . .
H24A H 0.2253 0.7843 0.0522 0.030 Uiso 1 1 calc R U
C25 C 0.2628(6) 0.9136(5) -0.0125(4) 0.0274(14) Uani 1 1 d . .
H25A H 0.3151 0.8900 -0.0547 0.033 Uiso 1 1 calc R U
C26 C 0.2392(6) 1.0121(5) -0.0161(4) 0.0318(15) Uani 1 1 d . .
H26A H 0.2751 1.0531 -0.0609 0.038 Uiso 1 1 calc R U
C27 C 0.1662(6) 1.0504(5) 0.0428(4) 0.0291(14) Uani 1 1 d . .
H27A H 0.1496 1.1170 0.0400 0.035 Uiso 1 1 calc R U
C28 C 0.1171(6) 0.9870(4) 0.1074(4) 0.0220(12) Uani 1 1 d . .
C29 C 0.0249(5) 0.9157(4) 0.2207(3) 0.0178(11) Uani 1 1 d . .
C30 C -0.0456(5) 0.8917(4) 0.2979(4) 0.0178(12) Uani 1 1 d . .
C31 C -0.0930(6) 0.9534(4) 0.3499(4) 0.0226(13) Uani 1 1 d . .
C32 C -0.1560(6) 0.9167(5) 0.4245(4) 0.0248(13) Uani 1 1 d . .
C33 C -0.1702(6) 0.8215(4) 0.4444(4) 0.0250(13) Uani 1 1 d . .
H33A H -0.2139 0.7955 0.4935 0.030 Uiso 1 1 calc R U
C34 C -0.1195(6) 0.7643(4) 0.3916(4) 0.0235(13) Uani 1 1 d . .
H34A H -0.1261 0.6980 0.4061 0.028 Uiso 1 1 calc R U
C35 C -0.1954(7) 0.9979(5) 0.4615(4) 0.0275(14) Uani 1 1 d . .
C36 C -0.1541(6) 1.0766(5) 0.4087(4) 0.0279(14) Uani 1 1 d . .
C37 C -0.1792(7) 1.1681(5) 0.4255(5) 0.0365(17) Uani 1 1 d . .
H37A H -0.1507 1.2218 0.3895 0.044 Uiso 1 1 calc R U
C38 C -0.2475(8) 1.1761(6) 0.4973(5) 0.045(2) Uani 1 1 d . .
H38A H -0.2665 1.2372 0.5106 0.054 Uiso 1 1 calc R U
C39 C -0.2891(9) 1.0990(6) 0.5505(5) 0.046(2) Uani 1 1 d . .
H39A H -0.3363 1.1087 0.5988 0.055 Uiso 1 1 calc R U
C40 C -0.2640(7) 1.0071(5) 0.5355(4) 0.0349(16) Uani 1 1 d . .
H40A H -0.2910 0.9539 0.5726 0.042 Uiso 1 1 calc R U
C41 C 0.7956(12) 0.3278(8) 0.1957(7) 0.082(3) Uani 1 1 d . .
H41A H 0.7080 0.3654 0.1651 0.124 Uiso 1 1 calc R U
H41B H 0.8866 0.3647 0.1919 0.124 Uiso 1 1 calc R U
H41C H 0.7655 0.3113 0.2512 0.124 Uiso 1 1 calc R U
C42 C 0.8353(9) 0.2416(6) 0.1644(6) 0.050(2) Uani 1 1 d . .
H42A H 0.7438 0.2038 0.1694 0.060 Uiso 1 1 calc R U
H42B H 0.8593 0.2585 0.1074 0.060 Uiso 1 1 calc R U
C43 C 1.301(2) 0.2832(14) 0.3131(12) 0.176(7) Uani 1 1 d . U
H43A H 1.3213 0.3321 0.3436 0.264 Uiso 1 1 calc R U
H43B H 1.3887 0.2335 0.3209 0.264 Uiso 1 1 calc R U
H43C H 1.2043 0.2557 0.3312 0.264 Uiso 1 1 calc R U
C44 C 1.2865(17) 0.3241(12) 0.2317(11) 0.125(5) Uani 1 1 d . U
H44B H 1.2130 0.3820 0.2270 0.150 Uiso 1 1 calc R U
H44A H 1.3898 0.3444 0.2136 0.150 Uiso 1 1 calc R U

loop_
_atom_site_aniso_label
_atom_site_aniso_U_11
_atom_site_aniso_U_22
_atom_site_aniso_U_33
_atom_site_aniso_U_23
_atom_site_aniso_U_13
_atom_site_aniso_U_12
Ir1 0.01716(11) 0.01534(12) 0.01541(12) -0.00110(10) -0.00039(7) 0.00153(8)
P1 0.0252(6) 0.0358(10) 0.0293(10) -0.0039(9) -0.0008(6) -0.0025(6)
F1 0.0292(16) 0.049(3) 0.051(3) -0.016(3) 0.0070(17) 0.0125(16)
F2 0.0465(18) 0.047(3) 0.029(2) -0.018(2) -0.0015(17) -0.0026(18)
F3 0.0373(17) 0.037(2) 0.056(3) -0.005(2) 0.0042(18) -0.0193(17)
F4 0.0421(18) 0.037(3) 0.036(3) 0.012(2) -0.0116(17) -0.0053(17)
F5 0.052(2) 0.075(4) 0.057(4) 0.025(3) 0.005(2) 0.017(2)
F6 0.044(2) 0.097(5) 0.088(5) 0.059(4) -0.001(3) -0.003(3)
F7 0.0346(17) 0.061(3) 0.035(3) 0.000(3) 0.0045(17) 0.0113(18)
F8 0.053(2) 0.120(6) 0.101(5) -0.088(5) -0.013(3) 0.005(3)
F9 0.0304(18) 0.107(5) 0.057(4) -0.001(4) 0.006(2) 0.003(2)
F10 0.066(3) 0.083(5) 0.146(7) -0.072(5) -0.046(3) 0.016(3)
N1 0.0188(19) 0.020(3) 0.027(3) -0.008(2) 0.0009(18) -0.0027(18)
N2 0.0211(19) 0.023(3) 0.020(3) -0.008(3) 0.0037(18) 0.0019(19)
N3 0.0173(18) 0.024(3) 0.018(3) -0.001(2) -0.0012(17) 0.0026(18)
N4 0.0226(19) 0.018(3) 0.025(3) -0.002(2) 0.0026(19) -0.0019(18)
N5 0.0201(19) 0.021(3) 0.021(3) -0.004(2) -0.0019(18) 0.0005(18)
N6 0.034(2) 0.025(3) 0.023(3) -0.006(3) 0.004(2) -0.004(2)
O1 0.060(3) 0.021(3) 0.047(4) -0.002(3) 0.007(3) -0.002(2)
O2 0.103(5) 0.095(8) 0.117(9) 0.006(7) 0.024(5) 0.032(5)
C1 0.022(2) 0.017(3) 0.023(3) -0.001(3) 0.004(2) -0.001(2)
C2 0.022(2) 0.026(3) 0.025(3) -0.001(3) 0.000(2) 0.000(2)
C3 0.031(3) 0.024(4) 0.033(4) -0.001(3) 0.011(3) 0.006(2)
C4 0.040(3) 0.033(4) 0.028(4) -0.014(4) 0.011(3) -0.003(3)
C5 0.036(3) 0.030(4) 0.031(4) -0.013(3) 0.006(3) -0.012(3)
C6 0.026(2) 0.022(3) 0.022(3) -0.005(3) 0.003(2) -0.006(2)
C7 0.029(2) 0.021(3) 0.022(3) -0.003(3) 0.002(2) -0.006(2)
C8 0.033(3) 0.027(4) 0.022(3) -0.005(3) -0.004(2) 0.000(2)
C9 0.030(3) 0.035(4) 0.035(4) -0.004(4) -0.011(3) 0.000(3)
C10 0.021(2) 0.033(4) 0.037(4) -0.004(4) -0.006(2) 0.002(2)
C11 0.023(2) 0.025(3) 0.028(4) -0.003(3) -0.001(2) 0.000(2)
C12 0.021(2) 0.020(3) 0.021(3) -0.008(3) 0.004(2) -0.002(2)
C13 0.024(2) 0.025(3) 0.034(4) -0.007(3) -0.001(2) -0.003(2)
C14 0.028(3) 0.024(3) 0.034(4) -0.007(3) 0.000(3) -0.007(2)
C15 0.036(3) 0.021(3) 0.034(4) -0.007(3) 0.008(3) -0.006(3)
C16 0.028(2) 0.026(3) 0.023(3) -0.002(3) -0.006(2) 0.001(2)
C17 0.023(2) 0.017(3) 0.021(3) 0.000(3) -0.004(2) 0.003(2)
C18 0.023(2) 0.022(3) 0.025(3) -0.003(3) -0.001(2) 0.000(2)
C19 0.038(3) 0.025(4) 0.024(4) 0.019(3) -0.008(3) 0.002(3)
C20 0.024(3) 0.039(4) 0.043(5) 0.003(4) -0.012(3) -0.003(3)
C21 0.022(2) 0.035(4) 0.027(4) -0.005(3) 0.000(2) -0.007(2)
C22 0.029(3) 0.022(3) 0.021(3) -0.004(3) 0.005(2) -0.002(2)
C23 0.014(2) 0.026(3) 0.019(3) -0.001(3) -0.0005(19) -0.001(2)
C24 0.021(2) 0.031(4) 0.022(3) -0.005(3) 0.003(2) 0.001(2)
C25 0.030(3) 0.030(4) 0.019(3) 0.001(3) 0.005(2) 0.001(2)
C26 0.032(3) 0.036(4) 0.025(4) -0.001(3) -0.001(2) -0.003(3)
C27 0.036(3) 0.025(4) 0.022(4) 0.009(3) 0.000(3) -0.002(3)
C28 0.022(2) 0.022(3) 0.021(3) -0.001(3) -0.002(2) 0.000(2)
C29 0.022(2) 0.010(3) 0.018(3) 0.003(3) -0.002(2) 0.003(2)
C30 0.014(2) 0.017(3) 0.023(3) -0.006(3) 0.000(2) 0.0018(19)
C31 0.023(2) 0.023(3) 0.021(3) -0.005(3) -0.001(2) 0.003(2)
C32 0.032(3) 0.023(3) 0.020(3) -0.005(3) 0.000(2) -0.004(2)
C33 0.031(3) 0.024(3) 0.019(3) -0.003(3) 0.002(2) 0.000(2)
C34 0.026(2) 0.021(3) 0.023(3) -0.004(3) 0.001(2) -0.003(2)
C35 0.039(3) 0.026(4) 0.019(3) -0.008(3) 0.003(2) -0.001(3)
C36 0.036(3) 0.030(4) 0.017(3) -0.006(3) -0.002(2) 0.003(3)
C37 0.049(3) 0.030(4) 0.033(4) -0.010(4) 0.005(3) -0.005(3)
C38 0.060(4) 0.032(4) 0.049(6) -0.021(4) 0.011(4) -0.002(3)
C39 0.073(4) 0.040(5) 0.030(5) -0.019(4) 0.019(4) -0.010(4)
C40 0.046(3) 0.033(4) 0.028(4) -0.011(4) 0.007(3) -0.006(3)
C41 0.096(7) 0.081(9) 0.061(8) -0.011(7) 0.006(6) 0.030(6)
C42 0.068(4) 0.031(4) 0.045(6) 0.005(4) 0.003(4) 0.004(4)
C43 0.238(11) 0.141(10) 0.150(11) -0.072(9) 0.044(8) 0.067(8)
C44 0.128(8) 0.096(8) 0.160(10) -0.045(8) -0.022(7) -0.014(7)

loop_
_atom_type_symbol
_atom_type_description
_atom_type_scat_dispersion_real
_atom_type_scat_dispersion_imag
_atom_type_scat_source
C C 0.0033 0.0016 'International Tables Vol C Tables 4.2.6.8 and 6.1.1.4'
H H 0.0000 0.0000 'International Tables Vol C Tables 4.2.6.8 and 6.1.1.4'
F F 0.0171 0.0103 'International Tables Vol C Tables 4.2.6.8 and 6.1.1.4'
Ir Ir -1.4442 7.9887 'International Tables Vol C Tables 4.2.6.8 and 6.1.1.4'
N N 0.0061 0.0033 'International Tables Vol C Tables 4.2.6.8 and 6.1.1.4'
O O 0.0106 0.0060 'International Tables Vol C Tables 4.2.6.8 and 6.1.1.4'
P P 0.1023 0.0942 'International Tables Vol C Tables 4.2.6.8 and 6.1.1.4'

loop_
_geom_angle_atom_site_label_1
_geom_angle_atom_site_label_2
_geom_angle_atom_site_label_3
_geom_angle
C12 Ir1 C1 89.9(2)
C12 Ir1 N2 80.4(2)
C1 Ir1 N2 93.7(2)
C12 Ir1 N1 96.5(2)
C1 Ir1 N1 80.2(2)
N2 Ir1 N1 173.19(16)
C12 Ir1 N3 172.05(18)
C1 Ir1 N3 97.9(2)
N2 Ir1 N3 97.68(18)
N1 Ir1 N3 86.20(18)
C12 Ir1 N5 96.0(2)
C1 Ir1 N5 174.1(2)
N2 Ir1 N5 86.95(16)
N1 Ir1 N5 99.45(16)
N3 Ir1 N5 76.11(18)
F8 P1 F10 178.6(4)
F8 P1 F9 89.5(3)
F10 P1 F9 89.6(3)
F8 P1 F5 91.8(4)
F10 P1 F5 89.3(4)
F9 P1 F5 88.3(3)
F8 P1 F7 90.2(2)
F10 P1 F7 90.8(3)
F9 P1 F7 179.4(4)
F5 P1 F7 91.2(3)
F8 P1 F6 89.0(4)
F10 P1 F6 89.9(4)
F9 P1 F6 91.9(3)
F5 P1 F6 179.2(4)
F7 P1 F6 88.6(3)
C11 N1 C7 120.4(5)
C11 N1 Ir1 123.0(4)
C7 N1 Ir1 116.5(3)
C22 N2 C18 119.7(5)
C22 N2 Ir1 123.8(5)
C18 N2 Ir1 116.4(3)
C29 N3 C23 106.0(5)
C29 N3 Ir1 115.1(4)
C23 N3 Ir1 138.7(4)
C29 N4 C28 107.6(4)
C29 N4 H4A 126.2
C28 N4 H4A 126.2
C30 N5 C34 120.1(4)
C30 N5 Ir1 116.6(4)
C34 N5 Ir1 122.9(4)
C31 N6 C36 107.7(5)
C31 N6 H6A 126.1
C36 N6 H6A 126.1
C42 O1 H1A 110.3
C44 O2 H2B 110.0
C2 C1 C6 118.8(5)
C2 C1 Ir1 126.4(4)
C6 C1 Ir1 114.6(4)
C3 C2 C1 118.4(5)
C3 C2 H2A 120.8
C1 C2 H2A 120.8
F1 C3 C4 117.8(5)
F1 C3 C2 117.8(5)
C4 C3 C2 124.5(5)
C5 C4 C3 115.7(5)
C5 C4 H4B 122.1
C3 C4 H4B 122.1
F2 C5 C4 116.1(5)
F2 C5 C6 119.7(5)
C4 C5 C6 124.0(6)
C5 C6 C1 118.5(5)
C5 C6 C7 126.0(5)
C1 C6 C7 115.5(5)
N1 C7 C8 119.5(5)
N1 C7 C6 113.1(5)
C8 C7 C6 127.3(5)
C7 C8 C9 119.7(5)
C7 C8 H8A 120.1
C9 C8 H8A 120.1
C10 C9 C8 119.5(6)
C10 C9 H9A 120.3
C8 C9 H9A 120.3
C9 C10 C11 120.0(5)
C9 C10 H10A 120.0
C11 C10 H10A 120.0
N1 C11 C10 120.8(5)
N1 C11 H11A 119.6
C10 C11 H11A 119.6
C13 C12 C17 117.0(6)
C13 C12 Ir1 128.1(5)
C17 C12 Ir1 114.9(3)
C14 C13 C12 120.2(6)
C14 C13 H13A 119.9
C12 C13 H13A 119.9
C15 C14 C13 123.5(5)
C15 C14 F3 118.3(6)
C13 C14 F3 118.1(6)
C14 C15 C16 116.7(7)
C14 C15 H15A 121.6
C16 C15 H15A 121.6
F4 C16 C15 117.0(6)
F4 C16 C17 119.7(5)
C15 C16 C17 123.3(6)
C16 C17 C12 119.2(4)
C16 C17 C18 126.0(5)
C12 C17 C18 114.6(6)
N2 C18 C19 119.7(5)
N2 C18 C17 113.4(5)
C19 C18 C17 126.9(6)
C20 C19 C18 119.3(7)
C20 C19 H19A 120.4
C18 C19 H19A 120.4
C21 C20 C19 119.4(6)
C21 C20 H20A 120.3
C19 C20 H20A 120.3
C20 C21 C22 119.3(5)
C20 C21 H21A 120.4
C22 C21 H21A 120.4
N2 C22 C21 122.6(6)
N2 C22 H22A 118.7
C21 C22 H22A 118.7
N3 C23 C28 108.9(5)
N3 C23 C24 130.8(6)
C28 C23 C24 120.4(6)
C25 C24 C23 116.9(6)
C25 C24 H24A 121.5
C23 C24 H24A 121.5
C24 C25 C26 121.7(6)
C24 C25 H25A 119.2
C26 C25 H25A 119.2
C27 C26 C25 121.9(7)
C27 C26 H26A 119.0
C25 C26 H26A 119.0
C26 C27 C28 116.6(6)
C26 C27 H27A 121.7
C28 C27 H27A 121.7
N4 C28 C27 131.6(5)
N4 C28 C23 106.0(5)
C27 C28 C23 122.4(5)
N3 C29 N4 111.5(5)
N3 C29 C30 118.9(5)
N4 C29 C30 129.5(5)
N5 C30 C31 119.5(6)
N5 C30 C29 113.0(4)
C31 C30 C29 127.4(6)
N6 C31 C30 130.5(6)
N6 C31 C32 109.9(5)
C30 C31 C32 119.7(6)
C33 C32 C31 119.1(5)
C33 C32 C35 135.4(6)
C31 C32 C35 105.5(6)
C32 C33 C34 118.6(6)
C32 C33 H33A 120.7
C34 C33 H33A 120.7
N5 C34 C33 122.9(6)
N5 C34 H34A 118.6
C33 C34 H34A 118.6
C36 C35 C40 121.1(5)
C36 C35 C32 106.7(5)
C40 C35 C32 132.2(6)
N6 C36 C35 110.2(5)
N6 C36 C37 128.0(7)
C35 C36 C37 121.8(6)
C38 C37 C36 116.5(7)
C38 C37 H37A 121.7
C36 C37 H37A 121.7
C39 C38 C37 122.6(6)
C39 C38 H38A 118.7
C37 C38 H38A 118.7
C38 C39 C40 122.0(7)
C38 C39 H39A 119.0
C40 C39 H39A 119.0
C39 C40 C35 116.0(7)
C39 C40 H40A 122.0
C35 C40 H40A 122.0
C42 C41 H41A 109.5
C42 C41 H41B 109.5
H41A C41 H41B 109.5
C42 C41 H41C 109.5
H41A C41 H41C 109.5
H41B C41 H41C 109.5
O1 C42 C41 112.0(7)
O1 C42 H42A 109.2
C41 C42 H42A 109.2
O1 C42 H42B 109.2
C41 C42 H42B 109.2
H42A C42 H42B 107.9
C44 C43 H43A 109.5
C44 C43 H43B 109.5
H43A C43 H43B 109.5
C44 C43 H43C 109.5
H43A C43 H43C 109.5
H43B C43 H43C 109.5
O2 C44 C43 118.7(17)
O2 C44 H44B 107.6
C43 C44 H44B 107.6
O2 C44 H44A 107.6
C43 C44 H44A 107.6
H44B C44 H44A 107.1

loop_
_geom_bond_atom_site_label_1
_geom_bond_atom_site_label_2
_geom_bond_distance
Ir1 C12 1.990(6)
Ir1 C1 1.996(5)
Ir1 N2 2.043(5)
Ir1 N1 2.049(5)
Ir1 N3 2.114(5)
Ir1 N5 2.161(4)
P1 F8 1.556(4)
P1 F10 1.567(4)
P1 F9 1.595(4)
P1 F5 1.595(6)
P1 F7 1.599(4)
P1 F6 1.607(7)
F1 C3 1.364(6)
F2 C5 1.352(7)
F3 C14 1.370(6)
F4 C16 1.359(7)
N1 C11 1.364(7)
N1 C7 1.368(7)
N2 C22 1.348(6)
N2 C18 1.354(9)
N3 C29 1.344(6)
N3 C23 1.386(8)
N4 C29 1.347(8)
N4 C28 1.388(7)
N4 H4A 0.8800
N5 C30 1.349(8)
N5 C34 1.357(8)
N6 C31 1.372(8)
N6 C36 1.381(7)
N6 H6A 0.8800
O1 C42 1.459(10)
O1 H1A 0.8500
O2 C44 1.329(13)
O2 H2B 0.8500
C1 C2 1.408(7)
C1 C6 1.426(8)
C2 C3 1.388(8)
C2 H2A 0.9500
C3 C4 1.386(9)
C4 C5 1.370(8)
C4 H4B 0.9500
C5 C6 1.394(8)
C6 C7 1.455(7)
C7 C8 1.401(8)
C8 C9 1.404(8)
C8 H8A 0.9500
C9 C10 1.361(9)
C9 H9A 0.9500
C10 C11 1.392(8)
C10 H10A 0.9500
C11 H11A 0.9500
C12 C13 1.413(7)
C12 C17 1.422(8)
C13 C14 1.371(10)
C13 H13A 0.9500
C14 C15 1.368(10)
C15 C16 1.370(7)
C15 H15A 0.9500
C16 C17 1.391(9)
C17 C18 1.471(7)
C18 C19 1.405(8)
C19 C20 1.402(8)
C19 H19A 0.9500
C20 C21 1.363(11)
C20 H20A 0.9500
C21 C22 1.367(8)
C21 H21A 0.9500
C22 H22A 0.9500
C23 C28 1.395(8)
C23 C24 1.403(7)
C24 C25 1.378(9)
C24 H24A 0.9500
C25 C26 1.407(9)
C25 H25A 0.9500
C26 C27 1.363(8)
C26 H26A 0.9500
C27 C28 1.394(9)
C27 H27A 0.9500
C29 C30 1.454(8)
C30 C31 1.406(7)
C31 C32 1.420(9)
C32 C33 1.371(9)
C32 C35 1.445(7)
C33 C34 1.379(7)
C33 H33A 0.9500
C34 H34A 0.9500
C35 C36 1.391(10)
C35 C40 1.423(9)
C36 C37 1.400(8)
C37 C38 1.384(10)
C37 H37A 0.9500
C38 C39 1.378(12)
C38 H38A 0.9500
C39 C40 1.393(9)
C39 H39A 0.9500
C40 H40A 0.9500
C41 C42 1.456(11)
C41 H41A 0.9800
C41 H41B 0.9800
C41 H41C 0.9800
C42 H42A 0.9900
C42 H42B 0.9900
C43 C44 1.42(3)
C43 H43A 0.9800
C43 H43B 0.9800
C43 H43C 0.9800
C44 H44B 0.9900
C44 H44A 0.9900

loop_
_geom_torsion_atom_site_label_1
_geom_torsion_atom_site_label_2
_geom_torsion_atom_site_label_3
_geom_torsion_atom_site_label_4
_geom_torsion
C6 C1 C2 C3 1.1(9)
Ir1 C1 C2 C3 -173.8(5)
C1 C2 C3 F1 179.9(6)
C1 C2 C3 C4 1.1(10)
F1 C3 C4 C5 177.9(6)
C2 C3 C4 C5 -3.3(11)
C3 C4 C5 F2 179.5(6)
C3 C4 C5 C6 3.4(11)
F2 C5 C6 C1 -177.4(6)
C4 C5 C6 C1 -1.4(10)
F2 C5 C6 C7 0.3(10)
C4 C5 C6 C7 176.2(7)
C2 C1 C6 C5 -0.9(9)
Ir1 C1 C6 C5 174.6(5)
C2 C1 C6 C7 -178.9(6)
Ir1 C1 C6 C7 -3.3(7)
C11 N1 C7 C8 -1.3(9)
Ir1 N1 C7 C8 -178.0(5)
C11 N1 C7 C6 178.3(5)
Ir1 N1 C7 C6 1.6(7)
C5 C6 C7 N1 -176.7(6)
C1 C6 C7 N1 1.1(8)
C5 C6 C7 C8 2.9(11)
C1 C6 C7 C8 -179.4(6)
N1 C7 C8 C9 -0.5(10)
C6 C7 C8 C9 179.9(6)
C7 C8 C9 C10 1.8(11)
C8 C9 C10 C11 -1.3(11)
C7 N1 C11 C10 1.9(9)
Ir1 N1 C11 C10 178.3(5)
C9 C10 C11 N1 -0.5(11)
C17 C12 C13 C14 2.2(8)
Ir1 C12 C13 C14 -175.8(4)
C12 C13 C14 C15 -2.0(9)
C12 C13 C14 F3 177.3(4)
C13 C14 C15 C16 0.4(9)
F3 C14 C15 C16 -178.9(5)
C14 C15 C16 F4 -179.3(5)
C14 C15 C16 C17 1.0(8)
F4 C16 C17 C12 179.6(5)
C15 C16 C17 C12 -0.7(8)
F4 C16 C17 C18 -5.0(8)
C15 C16 C17 C18 174.8(5)
C13 C12 C17 C16 -0.9(7)
Ir1 C12 C17 C16 177.3(4)
C13 C12 C17 C18 -176.9(4)
Ir1 C12 C17 C18 1.4(6)
C22 N2 C18 C19 -2.2(8)
Ir1 N2 C18 C19 174.5(4)
C22 N2 C18 C17 177.4(4)
Ir1 N2 C18 C17 -5.9(6)
C16 C17 C18 N2 -172.6(5)
C12 C17 C18 N2 3.0(7)
C16 C17 C18 C19 6.9(9)
C12 C17 C18 C19 -177.5(5)
N2 C18 C19 C20 0.7(9)
C17 C18 C19 C20 -178.9(5)
C18 C19 C20 C21 1.7(9)
C19 C20 C21 C22 -2.6(9)
C18 N2 C22 C21 1.3(7)
Ir1 N2 C22 C21 -175.1(4)
C20 C21 C22 N2 1.1(8)
C29 N3 C23 C28 -0.9(5)
Ir1 N3 C23 C28 172.8(4)
C29 N3 C23 C24 179.7(5)
Ir1 N3 C23 C24 -6.6(9)
N3 C23 C24 C25 -178.6(5)
C28 C23 C24 C25 2.2(7)
C23 C24 C25 C26 -1.9(8)
C24 C25 C26 C27 0.6(9)
C25 C26 C27 C28 0.6(8)
C29 N4 C28 C27 -178.6(6)
C29 N4 C28 C23 0.6(5)
C26 C27 C28 N4 178.8(5)
C26 C27 C28 C23 -0.3(8)
N3 C23 C28 N4 0.2(5)
C24 C23 C28 N4 179.6(4)
N3 C23 C28 C27 179.5(5)
C24 C23 C28 C27 -1.1(8)
C23 N3 C29 N4 1.4(5)
Ir1 N3 C29 N4 -174.1(3)
C23 N3 C29 C30 -179.8(4)
Ir1 N3 C29 C30 4.8(6)
C28 N4 C29 N3 -1.3(6)
C28 N4 C29 C30 -179.9(5)
C34 N5 C30 C31 -0.7(7)
Ir1 N5 C30 C31 -173.8(3)
C34 N5 C30 C29 177.7(4)
Ir1 N5 C30 C29 4.6(5)
N3 C29 C30 N5 -6.2(7)
N4 C29 C30 N5 172.3(5)
N3 C29 C30 C31 172.0(5)
N4 C29 C30 C31 -9.4(9)
C36 N6 C31 C30 178.3(5)
C36 N6 C31 C32 -1.7(6)
N5 C30 C31 N6 -179.9(5)
C29 C30 C31 N6 1.9(9)
N5 C30 C31 C32 0.0(8)
C29 C30 C31 C32 -178.1(5)
N6 C31 C32 C33 179.6(5)
C30 C31 C32 C33 -0.3(8)
N6 C31 C32 C35 1.3(6)
C30 C31 C32 C35 -178.7(5)
C31 C32 C33 C34 1.3(8)
C35 C32 C33 C34 179.0(6)
C30 N5 C34 C33 1.8(8)
Ir1 N5 C34 C33 174.4(4)
C32 C33 C34 N5 -2.1(8)
C33 C32 C35 C36 -178.4(7)
C31 C32 C35 C36 -0.4(6)
C33 C32 C35 C40 1.1(12)
C31 C32 C35 C40 179.0(6)
C31 N6 C36 C35 1.4(6)
C31 N6 C36 C37 -178.0(6)
C40 C35 C36 N6 179.9(5)
C32 C35 C36 N6 -0.6(7)
C40 C35 C36 C37 -0.6(9)
C32 C35 C36 C37 178.9(6)
N6 C36 C37 C38 179.3(6)
C35 C36 C37 C38 -0.1(9)
C36 C37 C38 C39 0.2(11)
C37 C38 C39 C40 0.5(13)
C38 C39 C40 C35 -1.1(11)
C36 C35 C40 C39 1.2(9)
C32 C35 C40 C39 -178.2(7)
